data_2243596
loop_
_publ_author_name
'Shishkina, Svitlana V.'
'Petrushova, Lidiya A.'
'Burian, Kateryna O.'
'Fedosov, Andrii I.'
'Ukrainets, Igor V.'

_publ_section_title
;
 Methyl
 5-chloro-4-hydroxy-2,2-dioxo-1<i>H</i>-2\l^6^,1-benzothiazine-3-carboxylate:
 structure and Hirshfeld surface analysis
;
_journal_coeditor_code PK2647
_journal_issue 10
_journal_name_full 'Acta Crystallographica Section E'
_journal_page_first 1657
_journal_page_last 1660
_journal_paper_doi 10.1107/S2056989020012566
_journal_volume 76
_journal_year 2020
_chemical_formula_iupac 'C10 H8 Cl N O5 S'
_chemical_formula_moiety 'C10 H8 Cl N O5 S'
_chemical_formula_sum 'C10 H8 Cl N O5 S'
_chemical_formula_weight 289.68
_chemical_name_systematic
;
Methyl
5-chloro-4-hydroxy-2,2-dioxo-1<i>H</i>-2\l^6^,1-benzothiazine-3-carboxylate
;
_space_group_crystal_system monoclinic
_space_group_IT_number 14
_space_group_name_Hall '-P 2yn'
_space_group_name_H-M_alt 'P 1 21/n 1'
_atom_sites_solution_hydrogens difmap
_audit_creation_method SHELXL-2016/6
_cell_angle_alpha 90
_cell_angle_beta 97.528(5)
_cell_angle_gamma 90
_cell_formula_units_Z 4
_cell_length_a 11.153(3)
_cell_length_b 6.8926(15)
_cell_length_c 14.600(3)
_cell_measurement_reflns_used 2736
_cell_measurement_temperature 120(2)
_cell_measurement_theta_max 34.172
_cell_measurement_theta_min 3.264
_cell_volume 1112.7(4)
_computing_cell_refinement
;
CrysAlisPro (Rigaku OD, 2018)
;
_computing_data_collection
;
CrysAlisPro (Rigaku OD, 2018)
;
_computing_data_reduction
;
CrysAlisPro (Rigaku OD, 2018)
;
_computing_molecular_graphics
;
Mercury (Macrae, 2020)
;
_computing_structure_refinement
;
SHELXL (Sheldrick, 2015b)
;
_computing_structure_solution
;
SHELXT (Sheldrick, 2015a)
;
_diffrn_ambient_temperature 120(2)
_diffrn_detector_area_resol_mean 16.1827
_diffrn_measured_fraction_theta_full 1.000
_diffrn_measured_fraction_theta_max 1.000
_diffrn_measurement_device_type 'Rigaku Oxford Diffraction Xcalibur, Sapphire3'
_diffrn_measurement_method '\w scans'
_diffrn_radiation_type MoK\a
_diffrn_radiation_wavelength 0.71073
_diffrn_reflns_av_R_equivalents 0.1114
_diffrn_reflns_av_unetI/netI 0.0887
_diffrn_reflns_limit_h_max 13
_diffrn_reflns_limit_h_min -13
_diffrn_reflns_limit_k_max 8
_diffrn_reflns_limit_k_min -8
_diffrn_reflns_limit_l_max 17
_diffrn_reflns_limit_l_min -17
_diffrn_reflns_number 9166
_diffrn_reflns_theta_full 24.988
_diffrn_reflns_theta_max 24.988
_diffrn_reflns_theta_min 2.166
_diffrn_source 'Enhance (Mo) X-ray Source'
_exptl_absorpt_coefficient_mu 0.544
_exptl_absorpt_correction_T_max 1.0000
_exptl_absorpt_correction_T_min 0.4283
_exptl_absorpt_correction_type multi-scan
_exptl_absorpt_process_details
;
(CrysAlisPro; Rigaku OD, 2018)
;
_exptl_crystal_colour colourless
_exptl_crystal_density_diffrn 1.729
_exptl_crystal_description plate
_exptl_crystal_F_000 592
_exptl_crystal_size_max 0.300
_exptl_crystal_size_mid 0.100
_exptl_crystal_size_min 0.050
_refine_diff_density_max 0.379
_refine_diff_density_min -0.458
_refine_ls_extinction_method none
_refine_ls_goodness_of_fit_ref 1.053
_refine_ls_hydrogen_treatment constr
_refine_ls_matrix_type full
_refine_ls_number_parameters 165
_refine_ls_number_reflns 1957
_refine_ls_number_restraints 0
_refine_ls_restrained_S_all 1.053
_refine_ls_R_factor_all 0.1014
_refine_ls_R_factor_gt 0.0630
_refine_ls_shift/su_max 0.000
_refine_ls_shift/su_mean 0.000
_refine_ls_structure_factor_coef Fsqd
_refine_ls_weighting_details 'w=1/[\s^2^(Fo^2^)+(0.0609P)^2^+0.6529P] where P=(Fo^2^+2Fc^2^)/3'
_refine_ls_weighting_scheme calc
_refine_ls_wR_factor_gt 0.1323
_refine_ls_wR_factor_ref 0.1451
_reflns_number_gt 1343
_reflns_number_total 1957
_reflns_threshold_expression 'I > 2\s(I)'
_cod_data_source_file pk2647sup1.cif
_cod_data_source_block I
_cod_original_cell_volume 1112.6(4)
_cod_original_sg_symbol_H-M 'P 21/n'
_cod_database_code 2243596
_shelx_space_group_comment
;
The symmetry employed for this shelxl refinement is uniquely defined
by the following loop, which should always be used as a source of
symmetry information in preference to the above space-group names.
They are only intended as comments.
;
_shelx_estimated_absorpt_t_min 0.854
_shelx_estimated_absorpt_t_max 0.973

loop_
_space_group_symop_operation_xyz
'x, y, z'
'-x+1/2, y+1/2, -z+1/2'
'-x, -y, -z'
'x-1/2, -y-1/2, z-1/2'

loop_
_atom_site_type_symbol
_atom_site_label
_atom_site_fract_x
_atom_site_fract_y
_atom_site_fract_z
_atom_site_U_iso_or_equiv
_atom_site_adp_type
_atom_site_calc_flag
_atom_site_occupancy
_atom_site_disorder_assembly
_atom_site_disorder_group
Cl Cl1 0.84549(13) 0.2458(2) 0.73322(9) 0.0298(4) Uani d 1 . .
S S1 0.76398(12) 0.09884(18) 0.35643(9) 0.0158(3) Uani d 1 . .
O O1 0.6753(3) 0.0566(5) 0.6066(2) 0.0218(9) Uani d 1 . .
H H1O 0.638729 -0.048715 0.594436 0.033 Uiso calc 1 . .
O O2 0.5710(3) -0.2111(5) 0.5105(2) 0.0232(9) Uani d 1 . .
O O3 0.6006(3) -0.2377(5) 0.3617(2) 0.0212(9) Uani d 1 . .
O O4 0.6887(3) 0.0811(5) 0.2691(2) 0.0209(8) Uani d 1 . .
O O5 0.8815(3) 0.0129(5) 0.3625(2) 0.0213(9) Uani d 1 . .
N N1 0.7714(4) 0.3285(6) 0.3778(3) 0.0200(10) Uani d 1 . .
H H1N 0.750045 0.409629 0.331963 0.024 Uiso calc 1 . .
C C1 0.8100(4) 0.4052(7) 0.4653(3) 0.0150(11) Uani d 1 . .
C C2 0.8599(4) 0.5923(7) 0.4729(4) 0.0187(12) Uani d 1 . .
H H2 0.867292 0.666061 0.418938 0.022 Uiso calc 1 . .
C C3 0.8974(4) 0.6672(8) 0.5574(4) 0.0215(12) Uani d 1 . .
H H3 0.928646 0.795566 0.562115 0.026 Uiso calc 1 . .
C C4 0.8914(5) 0.5596(8) 0.6383(4) 0.0225(13) Uani d 1 . .
H H4 0.921192 0.611991 0.697051 0.027 Uiso calc 1 . .
C C5 0.8413(4) 0.3765(8) 0.6308(3) 0.0182(12) Uani d 1 . .
C C6 0.7937(4) 0.2947(7) 0.5441(3) 0.0156(11) Uani d 1 . .
C C7 0.7202(4) 0.1186(7) 0.5325(3) 0.0163(11) Uani d 1 . .
C C8 0.6938(4) 0.0228(7) 0.4494(3) 0.0152(11) Uani d 1 . .
C C9 0.6170(4) -0.1515(7) 0.4434(3) 0.0180(12) Uani d 1 . .
C C10 0.5228(5) -0.4067(7) 0.3536(4) 0.0247(13) Uani d 1 . .
H H10C 0.528740 -0.471978 0.294700 0.037 Uiso calc 1 . .
H H10B 0.438987 -0.366365 0.355781 0.037 Uiso calc 1 . .
H H10A 0.548102 -0.495994 0.404669 0.037 Uiso calc 1 . .

loop_
_atom_site_aniso_label
_atom_site_aniso_U_11
_atom_site_aniso_U_22
_atom_site_aniso_U_33
_atom_site_aniso_U_12
_atom_site_aniso_U_13
_atom_site_aniso_U_23
Cl1 0.0396(9) 0.0322(8) 0.0162(7) 0.0041(7) -0.0016(6) 0.0010(6)
S1 0.0175(7) 0.0156(7) 0.0151(7) -0.0009(6) 0.0050(5) -0.0007(6)
O1 0.030(2) 0.020(2) 0.0181(19) -0.0045(17) 0.0113(17) 0.0001(16)
O2 0.022(2) 0.023(2) 0.028(2) -0.0011(17) 0.0127(17) 0.0031(17)
O3 0.023(2) 0.021(2) 0.022(2) -0.0081(17) 0.0110(16) -0.0049(16)
O4 0.023(2) 0.025(2) 0.0143(18) 0.0003(17) -0.0004(15) -0.0031(16)
O5 0.020(2) 0.019(2) 0.028(2) 0.0041(16) 0.0107(16) 0.0025(16)
N1 0.029(3) 0.014(2) 0.017(2) 0.003(2) 0.004(2) 0.0069(18)
C1 0.009(2) 0.017(3) 0.019(3) 0.002(2) 0.001(2) -0.002(2)
C2 0.017(3) 0.013(3) 0.027(3) -0.002(2) 0.005(2) 0.001(2)
C3 0.011(3) 0.018(3) 0.036(3) 0.002(2) 0.005(2) -0.008(2)
C4 0.015(3) 0.028(3) 0.024(3) 0.005(2) -0.001(2) -0.008(2)
C5 0.011(3) 0.027(3) 0.017(3) 0.003(2) 0.003(2) 0.000(2)
C6 0.010(3) 0.018(3) 0.019(3) 0.006(2) 0.002(2) 0.000(2)
C7 0.010(3) 0.022(3) 0.018(3) 0.005(2) 0.006(2) 0.002(2)
C8 0.013(3) 0.014(3) 0.019(3) 0.002(2) 0.007(2) 0.001(2)
C9 0.014(3) 0.020(3) 0.020(3) 0.010(2) 0.003(2) 0.003(2)
C10 0.020(3) 0.021(3) 0.034(3) -0.008(3) 0.007(2) -0.009(3)

loop_
_atom_type_symbol
_atom_type_description
_atom_type_scat_dispersion_real
_atom_type_scat_dispersion_imag
_atom_type_scat_source
C C 0.0033 0.0016 'International Tables Vol C Tables 4.2.6.8 and 6.1.1.4'
H H 0.0000 0.0000 'International Tables Vol C Tables 4.2.6.8 and 6.1.1.4'
N N 0.0061 0.0033 'International Tables Vol C Tables 4.2.6.8 and 6.1.1.4'
O O 0.0106 0.0060 'International Tables Vol C Tables 4.2.6.8 and 6.1.1.4'
S S 0.1246 0.1234 'International Tables Vol C Tables 4.2.6.8 and 6.1.1.4'
Cl Cl 0.1484 0.1585 'International Tables Vol C Tables 4.2.6.8 and 6.1.1.4'

loop_
_geom_angle_atom_site_label_1
_geom_angle_atom_site_label_2
_geom_angle_atom_site_label_3
_geom_angle_site_symmetry_1
_geom_angle_site_symmetry_3
_geom_angle
_geom_angle_publ_flag
O5 S1 O4 . . 116.3(2) ?
O5 S1 N1 . . 111.8(2) ?
O4 S1 N1 . . 105.3(2) ?
O5 S1 C8 . . 109.3(2) ?
O4 S1 C8 . . 113.4(2) ?
N1 S1 C8 . . 99.3(2) ?
C9 O3 C10 . . 116.5(4) ?
C1 N1 S1 . . 123.3(3) ?
N1 C1 C2 . . 119.5(4) ?
N1 C1 C6 . . 119.0(4) ?
C2 C1 C6 . . 121.5(5) ?
C3 C2 C1 . . 119.7(5) ?
C2 C3 C4 . . 121.5(5) ?
C5 C4 C3 . . 118.8(5) ?
C4 C5 C6 . . 122.2(5) ?
C4 C5 Cl1 . . 116.2(4) ?
C6 C5 Cl1 . . 121.6(4) ?
C1 C6 C5 . . 116.0(5) ?
C1 C6 C7 . . 118.9(4) ?
C5 C6 C7 . . 124.8(4) ?
O1 C7 C8 . . 120.3(5) ?
O1 C7 C6 . . 116.2(4) ?
C8 C7 C6 . . 123.5(4) ?
C7 C8 C9 . . 119.9(4) ?
C7 C8 S1 . . 118.5(4) ?
C9 C8 S1 . . 121.3(4) ?
O2 C9 O3 . . 122.9(5) ?
O2 C9 C8 . . 121.6(5) ?
O3 C9 C8 . . 115.5(4) ?

loop_
_geom_bond_atom_site_label_1
_geom_bond_atom_site_label_2
_geom_bond_site_symmetry_2
_geom_bond_distance
_geom_bond_publ_flag
Cl1 C5 . 1.741(5) ?
S1 O5 . 1.431(4) ?
S1 O4 . 1.437(3) ?
S1 N1 . 1.614(4) ?
S1 C8 . 1.734(5) ?
O1 C7 . 1.320(6) ?
O2 C9 . 1.234(6) ?
O3 C9 . 1.323(6) ?
O3 C10 . 1.448(6) ?
N1 C1 . 1.397(6) ?
C1 C2 . 1.403(7) ?
C1 C6 . 1.412(7) ?
C2 C3 . 1.352(7) ?
C3 C4 . 1.404(7) ?
C4 C5 . 1.379(7) ?
C5 C6 . 1.423(7) ?
C6 C7 . 1.462(7) ?
C7 C8 . 1.379(7) ?
C8 C9 . 1.471(7) ?

loop_
_geom_hbond_atom_site_label_D
_geom_hbond_atom_site_label_H
_geom_hbond_atom_site_label_A
_geom_hbond_site_symmetry_A
_geom_hbond_distance_DH
_geom_hbond_distance_HA
_geom_hbond_distance_DA
_geom_hbond_angle_DHA
O1 H1O O2 . 0.84 1.76 2.509(5) 148.2
N1 H1N O4 2_655 0.88 2.07 2.841(5) 145.1
O1 H1O Cl1 2_646 0.84 2.87 3.203(4) 105.6
C10 H10C Cl1 4 0.98 2.84 3.399(5) 117.0

loop_
_geom_torsion_atom_site_label_1
_geom_torsion_atom_site_label_2
_geom_torsion_atom_site_label_3
_geom_torsion_atom_site_label_4
_geom_torsion_site_symmetry_1
_geom_torsion_site_symmetry_2
_geom_torsion_site_symmetry_3
_geom_torsion_site_symmetry_4
_geom_torsion
_geom_torsion_publ_flag
O5 S1 N1 C1 . . . . -69.3(4) ?
O4 S1 N1 C1 . . . . 163.5(4) ?
C8 S1 N1 C1 . . . . 45.9(4) ?
S1 N1 C1 C2 . . . . 154.5(4) ?
S1 N1 C1 C6 . . . . -27.8(6) ?
N1 C1 C2 C3 . . . . -180.0(4) ?
C6 C1 C2 C3 . . . . 2.3(7) ?
C1 C2 C3 C4 . . . . 2.1(7) ?
C2 C3 C4 C5 . . . . -2.7(7) ?
C3 C4 C5 C6 . . . . -1.2(7) ?
C3 C4 C5 Cl1 . . . . 176.1(4) ?
N1 C1 C6 C5 . . . . 176.5(4) ?
C2 C1 C6 C5 . . . . -5.8(7) ?
N1 C1 C6 C7 . . . . -9.7(7) ?
C2 C1 C6 C7 . . . . 168.0(4) ?
C4 C5 C6 C1 . . . . 5.2(7) ?
Cl1 C5 C6 C1 . . . . -171.9(4) ?
C4 C5 C6 C7 . . . . -168.2(5) ?
Cl1 C5 C6 C7 . . . . 14.7(7) ?
C1 C6 C7 O1 . . . . -158.7(4) ?
C5 C6 C7 O1 . . . . 14.5(7) ?
C1 C6 C7 C8 . . . . 19.0(7) ?
C5 C6 C7 C8 . . . . -167.7(5) ?
O1 C7 C8 C9 . . . . -1.2(7) ?
C6 C7 C8 C9 . . . . -178.8(4) ?
O1 C7 C8 S1 . . . . -175.2(3) ?
C6 C7 C8 S1 . . . . 7.2(7) ?
O5 S1 C8 C7 . . . . 82.9(4) ?
O4 S1 C8 C7 . . . . -145.5(4) ?
N1 S1 C8 C7 . . . . -34.2(4) ?
O5 S1 C8 C9 . . . . -91.1(4) ?
O4 S1 C8 C9 . . . . 40.5(5) ?
N1 S1 C8 C9 . . . . 151.8(4) ?
C10 O3 C9 O2 . . . . 1.1(7) ?
C10 O3 C9 C8 . . . . -178.4(4) ?
C7 C8 C9 O2 . . . . 3.0(7) ?
S1 C8 C9 O2 . . . . 176.9(4) ?
C7 C8 C9 O3 . . . . -177.5(4) ?
S1 C8 C9 O3 . . . . -3.6(6) ?

_cod_database_fobs_code 2243596
